data_8104202
loop_
_publ_author_name
'Kutoglu, A.'

_publ_section_title
;
 The rutile structure of Al1-x()xO1-3xF1+3x, x=0.0886
;
_journal_name_full 'Zeitschrift fuer Kristallographie (149,1979-)'
_journal_page_first 197
_journal_page_last 201
_journal_volume 199
_journal_year 1992
_chemical_formula_sum 'Al0.9114 F1.2658 O0.7342'
_chemical_name_systematic 'Al0.9114 O0.7342 F1.2658'
_space_group_IT_number 136
_symmetry_space_group_name_Hall '-P 4n 2n'
_symmetry_space_group_name_H-M 'P 42/m n m'
_cell_angle_alpha 90
_cell_angle_beta 90
_cell_angle_gamma 90
_cell_formula_units_Z 2
_cell_length_a 4.627
_cell_length_b 4.627
_cell_length_c 3.005
_cell_volume 64.334
_citation_journal_id_ASTM ZEKRDZ
_cod_data_source_file Kutoglu_ZEKRDZ_1992_36.cif
_cod_data_source_block Al0.9114F1.2658O0.7342
_cod_original_cell_volume 64.33443
_cod_database_code 8104202

loop_
_symmetry_equiv_pos_as_xyz
x,y,z
-y+1/2,x+1/2,z+1/2
-x,-y,z
y+1/2,-x+1/2,z+1/2
x+1/2,-y+1/2,-z+1/2
y,x,-z
-x+1/2,y+1/2,-z+1/2
-y,-x,-z
-x,-y,-z
y-1/2,-x-1/2,-z-1/2
x,y,-z
-y-1/2,x-1/2,-z-1/2
-x-1/2,y-1/2,z-1/2
-y,-x,z
x-1/2,-y-1/2,z-1/2
y,x,z

loop_
_atom_site_label
_atom_site_type_symbol
_atom_site_fract_x
_atom_site_fract_y
_atom_site_fract_z
_atom_site_occupancy
_atom_site_U_iso_or_equiv
O1 O-2 0.3029 0.3029 0 0.367 0.0
F1 F-1 0.3029 0.3029 0 0.633 0.0
Al1 Al+3 0 0 0 0.911 0.0
